data_9003680
loop_
_publ_author_name
'Nelson, W. R.'
'Griffen, D. T.'

_publ_section_title
;
 Crystal chemistry of Zn-rich rhodonite ("fowlerite")
 Sample: 15-4030
 Note: see samples 15-4029 and 15-4024 for plausible typical fowlerite
 and rhodonite cation distributions
;
_journal_name_full 'American Mineralogist'
_journal_page_first 969
_journal_page_last 983
_journal_paper_doi 10.2138/am.2005.1694
_journal_volume 90
_journal_year 2005
_chemical_formula_sum 'Mn5 O15 Si5'
_chemical_name_mineral Rhodonite
_space_group_IT_number 2
_symmetry_space_group_name_Hall '-P 1 (1/2*x+1/2*y,1/2*x-1/2*y,-z)'
_symmetry_space_group_name_H-M 'C -1'
_cell_angle_alpha 108.692
_cell_angle_beta 103.299
_cell_angle_gamma 82.184
_cell_formula_units_Z 4
_cell_length_a 9.8451
_cell_length_b 10.5389
_cell_length_c 12.2414
_cell_volume 1168.193
_database_code_amcsd 0003778
_exptl_crystal_density_diffrn 3.725
_cod_original_formula_sum 'Mn5 Si5 O15'
_cod_database_code 9003680

loop_
_space_group_symop_operation_xyz
x,y,z
1/2+x,1/2+y,z
-x,-y,-z
1/2-x,1/2-y,-z

loop_
_atom_site_aniso_label
_atom_site_aniso_U_11
_atom_site_aniso_U_22
_atom_site_aniso_U_33
_atom_site_aniso_U_12
_atom_site_aniso_U_13
_atom_site_aniso_U_23
Mn1 0.00970 0.00690 0.00780 0.00350 0.00360 0.00010
Mn2 0.00940 0.00890 0.00670 0.00310 0.00300 -0.00020
Mn3 0.00980 0.00780 0.00710 0.00290 0.00380 0.00000
Mn4 0.01770 0.00840 0.00570 0.00280 0.00040 -0.00140
Mn5 0.01240 0.01540 0.01660 0.00940 0.00660 -0.00040
Si1 0.00750 0.00850 0.00510 0.00220 0.00250 -0.00050
Si2 0.00740 0.00640 0.00620 0.00290 0.00310 -0.00030
Si3 0.00720 0.00790 0.00420 0.00260 0.00200 0.00010
Si4 0.00710 0.00810 0.00460 0.00290 0.00190 -0.00050
Si5 0.00800 0.00760 0.00540 0.00280 0.00270 0.00030
OA1 0.00860 0.01190 0.00870 0.00450 0.00120 -0.00200
OA2 0.00740 0.01050 0.00840 0.00310 0.00170 -0.00020
OA3 0.00660 0.00940 0.01110 0.00510 0.00270 -0.00070
OA4 0.00770 0.01240 0.01140 0.00760 0.00250 -0.00020
OA5 0.00910 0.00940 0.00930 0.00350 0.00380 0.00230
OA6 0.00840 0.00700 0.01330 0.00420 0.00320 0.00080
OB1 0.01220 0.01140 0.01070 0.00490 0.00260 -0.00320
OB2 0.01500 0.01020 0.00880 0.00210 0.00280 -0.00470
OB3 0.01280 0.01120 0.01240 -0.00030 0.00410 0.00300
OB4 0.01520 0.01300 0.00850 0.00130 0.00140 -0.00320
OC1 0.01200 0.01200 0.00470 0.00300 0.00450 0.00030
OC2 0.01010 0.01810 0.01200 0.01160 0.00300 -0.00070
OC3 0.01020 0.01550 0.00590 0.00460 0.00380 -0.00110
OC4 0.00960 0.01180 0.01020 0.00750 0.00520 0.00330
OC5 0.01050 0.00940 0.00630 0.00170 0.00340 0.00130

loop_
_atom_site_label
_atom_site_fract_x
_atom_site_fract_y
_atom_site_fract_z
_atom_site_U_iso_or_equiv
_atom_site_type_symbol
_atom_site_attached_hydrogens
Mn1 0.00023 0.03036 0.14794 0.00760 Mn 0
Mn2 0.00154 0.12666 0.44508 0.00790 Mn 0
Mn3 0.01613 0.20466 0.72987 0.00780 Mn 0
Mn4 0.05931 0.26420 0.02365 0.01070 Mn 0
Mn5 0.99566 0.35591 0.30576 0.01310 Mn 0
Si1 0.20470 0.45070 0.91110 0.00680 Si 0
Si2 0.21210 0.36720 0.65390 0.00610 Si 0
Si3 0.21740 0.58020 0.52970 0.00620 Si 0
Si4 0.21500 0.50680 0.26130 0.00620 Si 0
Si5 0.20560 0.70130 0.12510 0.00660 Si 0
OA1 0.12820 0.07060 0.04060 0.00930 O 0
OA2 0.12010 0.15760 0.32250 0.00870 O 0
OA3 0.11430 0.92230 0.43620 0.00840 O 0
OA4 0.11810 0.01320 0.73180 0.00950 O 0
OA5 0.13000 0.79060 0.85360 0.00910 O 0
OA6 0.09920 0.83260 0.13110 0.00920 O 0
OB1 0.12850 0.32260 0.90220 0.01080 O 0
OB2 0.12430 0.23650 0.61070 0.01110 O 0
OB3 0.13030 0.71180 0.58930 0.01320 O 0
OB4 0.12830 0.38100 0.18390 0.01270 O 0
OC1 0.16940 0.46950 0.77770 0.00910 O 0
OC2 0.15900 0.45910 0.56340 0.01150 O 0
OC3 0.16620 0.53820 0.38690 0.00980 O 0
OC4 0.15940 0.64150 0.22000 0.00940 O 0
OC5 0.14640 0.59330 0.99540 0.00880 O 0

loop_
_cod_changelog_entry_id
_cod_changelog_entry_author
_cod_changelog_entry_date
_cod_changelog_entry_text
1
;cod-tools version 3.8.0
Id: cif_guess_AMCSD_atom_types 9581 2023-05-17 12:35:41Z saulius
;
2023-05-23T09:17:54+03:00
;Derived atom types and hydrogen counts
from atom names that follow the AMCSD naming convention
(Wat == water, O-H == hydroxyl).
;

loop_
_cod_related_entry_id
_cod_related_entry_database
_cod_related_entry_code
1 AMCSD 0003778
